data_7210445
loop_
_publ_author_name
'Patra, Ranjan'
'Titi, Hatem M.'
'Goldberg, Israel'

_publ_section_title
;
 1D, 2D and 3D coordination polymers of
 5,5&#x2032;-methylenebis(oxy)dinicotinic acid with Co(ii), Mn(ii), Cu(ii)
 and Cd(ii) ions
;
_journal_issue 36
_journal_name_full CrystEngComm
_journal_page_first 7257
_journal_paper_doi 10.1039/c3ce41169a
_journal_volume 15
_journal_year 2013
_chemical_formula_moiety 'C52 H38 Co4 N8 O27, C2 H3 N'
_chemical_formula_sum 'C54 H41 Co4 N9 O27'
_chemical_formula_weight 1483.68
_chemical_name_systematic
; 
 ? 
;
_space_group_IT_number 14
_symmetry_cell_setting monoclinic
_symmetry_space_group_name_Hall '-P 2yn'
_symmetry_space_group_name_H-M 'P 1 21/n 1'
_atom_sites_solution_hydrogens geom
_atom_sites_solution_primary direct
_atom_sites_solution_secondary difmap
_audit_creation_method SHELXL-97
_cell_angle_alpha 90.00
_cell_angle_beta 101.1730(10)
_cell_angle_gamma 90.00
_cell_formula_units_Z 4
_cell_length_a 10.7873(2)
_cell_length_b 26.9072(5)
_cell_length_c 22.3486(3)
_cell_measurement_reflns_used 9351
_cell_measurement_temperature 110(2)
_cell_measurement_theta_max 25.09
_cell_measurement_theta_min 1.51
_cell_volume 6363.87(19)
_computing_cell_refinement 'Saint, Bruler-AXS'
_computing_data_collection 'Apex2, Bruker-AXS'
_computing_data_reduction 'Saint, Bruker-AXS'
_computing_structure_refinement 'SHELXL-97 (Sheldrick, 2008)'
_computing_structure_solution 'SHELXTL-2012 (Sheldrick, 2008)'
_diffrn_ambient_temperature 110(2)
_diffrn_detector_area_resol_mean 1.75
_diffrn_measured_fraction_theta_full 0.994
_diffrn_measured_fraction_theta_max 0.994
_diffrn_measurement_device_type 'ApexDuo, Bruker-AXS'
_diffrn_measurement_method '0.5 deg. \f and \w scans'
_diffrn_radiation_monochromator graphite
_diffrn_radiation_source 'fine-focus sealed tube'
_diffrn_radiation_type MoK\a
_diffrn_radiation_wavelength 0.71073
_diffrn_reflns_av_R_equivalents 0.0282
_diffrn_reflns_av_sigmaI/netI 0.0305
_diffrn_reflns_limit_h_max 12
_diffrn_reflns_limit_h_min -12
_diffrn_reflns_limit_k_max 29
_diffrn_reflns_limit_k_min -32
_diffrn_reflns_limit_l_max 21
_diffrn_reflns_limit_l_min -26
_diffrn_reflns_number 43543
_diffrn_reflns_theta_full 25.09
_diffrn_reflns_theta_max 25.09
_diffrn_reflns_theta_min 1.51
_diffrn_standards_number 0
_exptl_absorpt_coefficient_mu 1.115
_exptl_absorpt_correction_T_max 0.8506
_exptl_absorpt_correction_T_min 0.6963
_exptl_absorpt_correction_type multi-scan
_exptl_absorpt_process_details 'Apex2, Bruker-AXS'
_exptl_crystal_colour pink
_exptl_crystal_density_diffrn 1.549
_exptl_crystal_density_method 'not measured'
_exptl_crystal_description prism
_exptl_crystal_F_000 3008
_exptl_crystal_size_max 0.35
_exptl_crystal_size_mid 0.30
_exptl_crystal_size_min 0.15
_platon_squeeze_details
;
;
_refine_diff_density_max 0.321
_refine_diff_density_min -0.392
_refine_diff_density_rms 0.061
_refine_ls_extinction_method none
_refine_ls_goodness_of_fit_ref 1.037
_refine_ls_hydrogen_treatment mixed
_refine_ls_matrix_type full
_refine_ls_number_parameters 866
_refine_ls_number_reflns 11255
_refine_ls_number_restraints 9
_refine_ls_restrained_S_all 1.037
_refine_ls_R_factor_all 0.0394
_refine_ls_R_factor_gt 0.0296
_refine_ls_shift/su_max 0.003
_refine_ls_shift/su_mean 0.000
_refine_ls_structure_factor_coef Fsqd
_refine_ls_weighting_details 'calc w=1/[\s^2^(Fo^2^)+(0.0360P)^2^+3.1150P] where P=(Fo^2^+2Fc^2^)/3'
_refine_ls_weighting_scheme calc
_refine_ls_wR_factor_gt 0.0710
_refine_ls_wR_factor_ref 0.0739
_reflns_number_gt 9351
_reflns_number_total 11255
_reflns_threshold_expression >2sigma(I)
_cod_data_source_file c3ce41169a.txt
_cod_data_source_block Compound-5
_cod_original_sg_symbol_H-M 'P 21/n'
_cod_database_code 7210445

loop_
_symmetry_equiv_pos_as_xyz
'x, y, z'
'-x+1/2, y+1/2, -z+1/2'
'-x, -y, -z'
'x-1/2, -y-1/2, z-1/2'

loop_
_atom_site_label
_atom_site_type_symbol
_atom_site_fract_x
_atom_site_fract_y
_atom_site_fract_z
_atom_site_U_iso_or_equiv
_atom_site_adp_type
_atom_site_occupancy
_atom_site_symmetry_multiplicity
_atom_site_calc_flag
_atom_site_refinement_flags
Co1 Co 0.16723(3) 0.655537(10) 0.158861(13) 0.01361(8) Uani 1 1 d .
Co2 Co -0.08772(3) 0.609839(10) 0.046993(12) 0.01138(7) Uani 1 1 d .
Co3 Co 0.41049(3) 0.852116(10) 0.055269(13) 0.01207(7) Uani 1 1 d .
Co4 Co 0.65412(3) 0.898392(10) 0.176557(13) 0.01261(8) Uani 1 1 d .
O1 O 0.15892(13) 0.68088(5) 0.07125(6) 0.0146(3) Uani 1 1 d .
O2 O -0.03450(13) 0.67822(5) 0.01225(6) 0.0152(3) Uani 1 1 d .
O3 O -0.02610(14) 0.63856(6) 0.13547(6) 0.0139(3) Uani 1 1 d D
H5 H -0.048(2) 0.6154(6) 0.1541(9) 0.021 Uiso 1 1 d D
H4 H -0.054(2) 0.6641(5) 0.1469(10) 0.021 Uiso 1 1 d D
O4 O -0.15444(14) 0.54726(5) 0.08807(6) 0.0160(3) Uani 1 1 d .
O5 O -0.08046(15) 0.55987(5) 0.18805(7) 0.0207(4) Uani 1 1 d .
O6 O -0.59674(14) 0.60077(5) -0.00331(7) 0.0200(4) Uani 1 1 d .
O7 O -0.74370(15) 0.63729(6) -0.08068(7) 0.0207(4) Uani 1 1 d .
O8 O 0.30200(15) 0.88560(5) 0.30220(7) 0.0196(4) Uani 1 1 d .
O9 O 0.08336(13) 0.57248(5) 0.05504(6) 0.0137(3) Uani 1 1 d .
O10 O 0.20578(14) 0.57852(5) 0.14835(6) 0.0164(3) Uani 1 1 d .
O11 O 0.47384(13) 0.78607(5) 0.02752(7) 0.0175(3) Uani 1 1 d .
O12 O 0.68443(13) 0.79363(5) 0.04904(7) 0.0207(4) Uani 1 1 d .
O13 O 0.41611(14) 0.82342(5) 0.14306(7) 0.0170(3) Uani 1 1 d .
O14 O 0.61035(13) 0.82530(5) 0.20053(6) 0.0152(3) Uani 1 1 d .
O15 O 0.60387(14) 0.87747(5) 0.08345(7) 0.0134(3) Uani 1 1 d D
H17 H 0.621(2) 0.9045(5) 0.0707(10) 0.020 Uiso 1 1 d D
H18 H 0.643(2) 0.8549(6) 0.0725(10) 0.020 Uiso 1 1 d D
O16 O 0.48107(13) 0.93899(5) 0.16572(6) 0.0161(3) Uani 1 1 d .
O17 O 0.34280(14) 0.91671(5) 0.08125(6) 0.0160(3) Uani 1 1 d .
O18 O 0.04342(14) 1.05773(6) 0.03138(7) 0.0235(4) Uani 1 1 d .
O19 O 0.71620(14) 0.97012(5) 0.15512(6) 0.0160(3) Uani 1 1 d .
O20 O 0.64565(15) 0.96648(6) 0.05394(7) 0.0212(4) Uani 1 1 d .
O21 O 0.67233(15) 0.63098(6) 0.22728(7) 0.0225(4) Uani 1 1 d .
O22 O 0.30434(15) 0.83730(6) -0.18674(7) 0.0216(4) Uani 1 1 d .
O23 O -0.10737(15) 0.86849(6) 0.00815(8) 0.0281(4) Uani 1 1 d .
O24 O 0.16505(18) 0.64538(6) 0.24987(7) 0.0286(4) Uani 1 1 d D
H35 H 0.197(3) 0.6676(7) 0.2727(10) 0.043 Uiso 1 1 d D
H36 H 0.182(3) 0.6194(5) 0.2692(11) 0.043 Uiso 1 1 d D
O25 O 0.11300(13) 0.73160(5) 0.17776(7) 0.0172(3) Uani 1 1 d .
O26 O -0.09741(14) 0.72385(5) 0.16257(7) 0.0184(3) Uani 1 1 d .
O27 O 0.16275(14) 0.92110(5) 0.22088(7) 0.0190(3) Uani 1 1 d .
N1 N 0.3536(4) 0.71032(15) 0.32796(15) 0.1009(14) Uani 1 1 d .
N2 N -0.27321(16) 0.64160(6) 0.03656(8) 0.0149(4) Uani 1 1 d .
N3 N -0.13774(16) 0.57586(6) -0.04137(8) 0.0140(4) Uani 1 1 d .
N4 N 0.21900(16) 0.82425(7) 0.03141(8) 0.0149(4) Uani 1 1 d .
N5 N 0.68168(17) 0.91852(6) 0.27004(8) 0.0154(4) Uani 1 1 d .
N6 N 0.2673(2) 1.06752(8) 0.17561(10) 0.0330(5) Uani 1 1 d .
N7 N 0.84661(16) 0.87194(7) 0.18449(8) 0.0155(4) Uani 1 1 d .
N8 N 0.35913(17) 0.67841(7) 0.17733(8) 0.0170(4) Uani 1 1 d .
N9 N 0.38727(17) 0.88403(6) -0.03427(8) 0.0149(4) Uani 1 1 d .
C1 C 0.5350(5) 0.7746(2) 0.35660(19) 0.124(2) Uani 1 1 d .
H2 H 0.5269 0.7998 0.3244 0.186 Uiso 1 1 calc R
H1 H 0.6169 0.7578 0.3605 0.186 Uiso 1 1 calc R
H3 H 0.5293 0.7906 0.3954 0.186 Uiso 1 1 calc R
C2 C 0.4346(5) 0.73845(17) 0.34114(17) 0.0884(16) Uani 1 1 d .
C3 C 0.0646(2) 0.70050(8) 0.03697(9) 0.0139(5) Uani 1 1 d .
C4 C -0.1324(2) 0.53411(8) 0.14325(10) 0.0151(5) Uani 1 1 d .
C5 C -0.1671(2) 0.48196(8) 0.15674(10) 0.0147(5) Uani 1 1 d .
C6 C -0.2056(2) 0.44881(8) 0.10934(10) 0.0185(5) Uani 1 1 d .
H6 H -0.2171 0.4594 0.0681 0.022 Uiso 1 1 calc R
C7 C 0.7267(2) 0.90005(8) 0.37661(10) 0.0167(5) Uani 1 1 d .
C8 C 0.65670(19) 0.96548(8) 0.28376(10) 0.0154(5) Uani 1 1 d .
H16 H 0.6308 0.9884 0.2514 0.018 Uiso 1 1 calc R
C9 C -0.3778(2) 0.61372(8) 0.02167(10) 0.0164(5) Uani 1 1 d .
H11 H -0.3691 0.5787 0.0197 0.020 Uiso 1 1 calc R
C10 C -0.4978(2) 0.63399(8) 0.00910(10) 0.0157(5) Uani 1 1 d .
C11 C -0.7187(2) 0.62201(8) -0.01892(10) 0.0185(5) Uani 1 1 d .
H8 H -0.7245 0.6510 0.0077 0.022 Uiso 1 1 calc R
H7 H -0.7827 0.5973 -0.0123 0.022 Uiso 1 1 calc R
C12 C -0.5109(2) 0.68487(8) 0.01076(10) 0.0178(5) Uani 1 1 d .
H10 H -0.5919 0.6998 0.0000 0.021 Uiso 1 1 calc R
C13 C -0.4039(2) 0.71377(8) 0.02842(9) 0.0146(5) Uani 1 1 d .
C14 C 0.5852(2) 0.76899(8) 0.03534(10) 0.0157(5) Uani 1 1 d .
C15 C -0.2872(2) 0.69077(8) 0.04107(9) 0.0147(5) Uani 1 1 d .
H9 H -0.2139 0.7107 0.0534 0.018 Uiso 1 1 calc R
C16 C -0.13716(19) 0.52633(8) -0.04629(9) 0.0137(5) Uani 1 1 d .
H12 H -0.1180 0.5071 -0.0100 0.016 Uiso 1 1 calc R
C17 C -0.16320(19) 0.50151(8) -0.10196(10) 0.0138(5) Uani 1 1 d .
C18 C 0.15129(19) 0.55457(8) 0.10235(9) 0.0134(5) Uani 1 1 d .
C19 C -0.19041(19) 0.52951(8) -0.15556(9) 0.0145(5) Uani 1 1 d .
H13 H -0.2122 0.5139 -0.1943 0.017 Uiso 1 1 calc R
C20 C -0.1845(2) 0.58093(8) -0.15023(9) 0.0154(5) Uani 1 1 d .
C21 C -0.1604(2) 0.60258(8) -0.09289(10) 0.0161(5) Uani 1 1 d .
H14 H -0.1600 0.6378 -0.0900 0.019 Uiso 1 1 calc R
C22 C 0.0766(2) 0.75531(8) 0.02680(9) 0.0152(5) Uani 1 1 d .
C23 C 0.1976(2) 0.77574(8) 0.03537(9) 0.0150(5) Uani 1 1 d .
H34 H 0.2682 0.7540 0.0445 0.018 Uiso 1 1 calc R
C24 C 0.51032(19) 0.80335(8) 0.17621(9) 0.0129(5) Uani 1 1 d .
C25 C 0.7153(2) 0.88628(8) 0.31605(10) 0.0170(5) Uani 1 1 d .
H15 H 0.7320 0.8528 0.3068 0.020 Uiso 1 1 calc R
C26 C 0.3860(2) 0.94575(8) 0.12431(9) 0.0142(5) Uani 1 1 d .
C27 C 0.3102(2) 0.99271(8) 0.12549(10) 0.0174(5) Uani 1 1 d .
C28 C 0.2115(2) 1.00337(8) 0.07722(10) 0.0194(5) Uani 1 1 d .
H19 H 0.1919 0.9814 0.0435 0.023 Uiso 1 1 calc R
C29 C 0.1431(2) 1.04609(9) 0.07903(11) 0.0227(5) Uani 1 1 d .
C30 C -0.0842(2) 0.91975(9) 0.01845(11) 0.0251(6) Uani 1 1 d .
H31 H -0.0188 0.9243 0.0558 0.030 Uiso 1 1 calc R
H30 H -0.1626 0.9362 0.0251 0.030 Uiso 1 1 calc R
C31 C 0.1723(2) 1.07721(9) 0.12922(12) 0.0311(6) Uani 1 1 d .
H21 H 0.1232 1.1063 0.1306 0.037 Uiso 1 1 calc R
C32 C 0.3353(2) 1.02622(9) 0.17330(11) 0.0258(6) Uani 1 1 d .
H20 H 0.4039 1.0196 0.2059 0.031 Uiso 1 1 calc R
C33 C 0.6778(2) 0.98970(8) 0.10323(10) 0.0155(5) Uani 1 1 d .
C34 C 0.3337(2) 0.95451(8) -0.09977(10) 0.0149(5) Uani 1 1 d .
C35 C -0.0530(2) 0.90200(8) 0.19952(9) 0.0163(5) Uani 1 1 d .
H39 H -0.0669 0.9364 0.2052 0.020 Uiso 1 1 calc R
C36 C -0.1316(2) 0.82351(8) 0.17624(9) 0.0157(5) Uani 1 1 d .
H40 H -0.2019 0.8019 0.1649 0.019 Uiso 1 1 calc R
C37 C 0.4995(2) 0.74835(8) 0.18639(9) 0.0135(5) Uani 1 1 d .
C38 C 0.3807(2) 0.72711(8) 0.17173(9) 0.0155(5) Uani 1 1 d .
H24 H 0.3108 0.7481 0.1569 0.019 Uiso 1 1 calc R
C39 C 0.4589(2) 0.64901(8) 0.19653(10) 0.0194(5) Uani 1 1 d .
H22 H 0.4451 0.6144 0.2004 0.023 Uiso 1 1 calc R
C40 C 0.5816(2) 0.66691(8) 0.21107(10) 0.0180(5) Uani 1 1 d .
C41 C 0.2960(2) 0.85354(9) -0.24705(10) 0.0193(5) Uani 1 1 d .
H27 H 0.3211 0.8262 -0.2718 0.023 Uiso 1 1 calc R
H26 H 0.3553 0.8815 -0.2478 0.023 Uiso 1 1 calc R
C42 C 0.6034(2) 0.71762(8) 0.20737(9) 0.0164(5) Uani 1 1 d .
H23 H 0.6861 0.7310 0.2187 0.020 Uiso 1 1 calc R
C43 C 0.3613(2) 0.85468(8) -0.08340(10) 0.0177(5) Uani 1 1 d .
H25 H 0.3697 0.8198 -0.0779 0.021 Uiso 1 1 calc R
C44 C 0.3227(2) 0.87297(8) -0.14178(10) 0.0168(5) Uani 1 1 d .
C45 C 0.3048(2) 0.92375(8) -0.15077(10) 0.0163(5) Uani 1 1 d .
H29 H 0.2741 0.9370 -0.1902 0.020 Uiso 1 1 calc R
C46 C 0.3761(2) 0.93323(8) -0.04300(10) 0.0162(5) Uani 1 1 d .
H28 H 0.3982 0.9545 -0.0087 0.019 Uiso 1 1 calc R
C47 C 0.1194(2) 0.85507(9) 0.02052(10) 0.0199(5) Uani 1 1 d .
H33 H 0.1335 0.8897 0.0169 0.024 Uiso 1 1 calc R
C48 C -0.0034(2) 0.83776(9) 0.01433(11) 0.0204(5) Uani 1 1 d .
C49 C -0.0261(2) 0.78725(8) 0.01554(10) 0.0194(5) Uani 1 1 d .
H32 H -0.1100 0.7747 0.0088 0.023 Uiso 1 1 calc R
C50 C 0.0035(2) 0.74859(8) 0.17418(9) 0.0151(5) Uani 1 1 d .
C51 C -0.0107(2) 0.80378(8) 0.18360(9) 0.0142(5) Uani 1 1 d .
C52 C 0.0931(2) 0.83484(8) 0.19946(9) 0.0166(5) Uani 1 1 d .
H41 H 0.1768 0.8222 0.2049 0.020 Uiso 1 1 calc R
C53 C 0.0706(2) 0.88484(8) 0.20715(9) 0.0147(5) Uani 1 1 d .
C54 C 0.2876(2) 0.90481(8) 0.24265(10) 0.0172(5) Uani 1 1 d .
H37 H 0.3094 0.8788 0.2151 0.021 Uiso 1 1 calc R
H38 H 0.3466 0.9330 0.2425 0.021 Uiso 1 1 calc R

loop_
_atom_site_aniso_label
_atom_site_aniso_U_11
_atom_site_aniso_U_22
_atom_site_aniso_U_33
_atom_site_aniso_U_23
_atom_site_aniso_U_13
_atom_site_aniso_U_12
Co1 0.01707(16) 0.00698(16) 0.01643(15) 0.00040(12) 0.00234(12) -0.00077(12)
Co2 0.01495(15) 0.00453(15) 0.01457(15) -0.00030(11) 0.00266(12) 0.00121(11)
Co3 0.01320(15) 0.00570(15) 0.01665(15) 0.00094(12) 0.00129(11) 0.00119(11)
Co4 0.01555(15) 0.00639(15) 0.01530(15) -0.00077(12) 0.00152(12) 0.00187(11)
O1 0.0142(8) 0.0111(8) 0.0190(8) 0.0036(6) 0.0044(6) 0.0026(6)
O2 0.0160(8) 0.0098(8) 0.0192(8) 0.0017(6) 0.0023(6) -0.0005(6)
O3 0.0215(8) 0.0036(8) 0.0180(8) -0.0012(6) 0.0076(6) -0.0011(6)
O4 0.0242(8) 0.0097(8) 0.0144(8) 0.0003(6) 0.0039(6) -0.0024(6)
O5 0.0345(9) 0.0104(8) 0.0170(8) -0.0018(7) 0.0046(7) -0.0084(7)
O6 0.0191(8) 0.0111(8) 0.0279(9) -0.0027(7) -0.0001(7) -0.0054(6)
O7 0.0282(9) 0.0109(8) 0.0206(8) -0.0043(7) -0.0010(7) -0.0053(7)
O8 0.0290(9) 0.0109(8) 0.0171(8) -0.0043(6) -0.0003(7) -0.0022(7)
O9 0.0182(8) 0.0085(8) 0.0147(7) 0.0016(6) 0.0036(6) 0.0050(6)
O10 0.0215(8) 0.0091(8) 0.0174(8) -0.0025(6) 0.0005(6) 0.0008(6)
O11 0.0120(8) 0.0099(8) 0.0299(9) -0.0014(7) 0.0026(6) 0.0015(6)
O12 0.0141(8) 0.0086(8) 0.0396(10) -0.0067(7) 0.0059(7) -0.0014(6)
O13 0.0152(8) 0.0133(8) 0.0216(8) 0.0072(7) 0.0014(6) 0.0024(6)
O14 0.0162(8) 0.0092(8) 0.0189(8) -0.0013(6) 0.0005(6) -0.0003(6)
O15 0.0167(8) 0.0052(8) 0.0189(8) -0.0009(7) 0.0053(6) 0.0011(6)
O16 0.0157(8) 0.0151(8) 0.0169(8) -0.0005(6) 0.0013(6) 0.0049(6)
O17 0.0196(8) 0.0104(8) 0.0167(8) -0.0020(6) 0.0003(6) 0.0040(6)
O18 0.0202(8) 0.0176(9) 0.0309(9) 0.0054(7) 0.0002(7) 0.0047(7)
O19 0.0205(8) 0.0088(8) 0.0177(8) 0.0004(6) 0.0010(6) 0.0012(6)
O20 0.0370(10) 0.0096(8) 0.0162(8) -0.0027(7) 0.0035(7) -0.0015(7)
O21 0.0234(9) 0.0116(9) 0.0287(9) 0.0019(7) -0.0038(7) 0.0058(7)
O22 0.0344(10) 0.0106(8) 0.0183(8) -0.0051(7) 0.0014(7) -0.0033(7)
O23 0.0170(9) 0.0131(9) 0.0527(11) 0.0079(8) 0.0033(8) 0.0044(7)
O24 0.0481(12) 0.0173(10) 0.0193(9) 0.0023(7) 0.0042(8) -0.0046(9)
O25 0.0152(8) 0.0089(8) 0.0282(9) -0.0016(7) 0.0055(7) 0.0008(6)
O26 0.0176(8) 0.0087(8) 0.0295(9) -0.0049(7) 0.0058(7) -0.0037(6)
O27 0.0208(8) 0.0086(8) 0.0256(9) -0.0019(7) -0.0004(7) -0.0041(6)
N1 0.145(4) 0.095(3) 0.063(2) -0.018(2) 0.018(2) -0.069(3)
N2 0.0171(9) 0.0070(10) 0.0208(10) -0.0013(8) 0.0038(8) 0.0002(7)
N3 0.0177(9) 0.0084(10) 0.0153(9) -0.0004(8) 0.0018(7) 0.0040(7)
N4 0.0139(9) 0.0104(10) 0.0196(10) 0.0042(8) 0.0011(8) 0.0016(7)
N5 0.0190(10) 0.0079(10) 0.0184(10) -0.0004(8) 0.0015(8) 0.0032(8)
N6 0.0402(13) 0.0237(13) 0.0316(12) -0.0074(10) -0.0021(10) 0.0128(10)
N7 0.0172(10) 0.0098(10) 0.0184(9) -0.0023(8) 0.0013(8) 0.0012(8)
N8 0.0206(10) 0.0093(10) 0.0197(10) 0.0030(8) 0.0006(8) -0.0002(8)
N9 0.0203(10) 0.0079(10) 0.0160(9) 0.0003(8) 0.0018(8) -0.0016(8)
C1 0.171(5) 0.135(5) 0.064(3) -0.024(3) 0.019(3) -0.108(4)
C2 0.141(4) 0.083(3) 0.042(2) -0.011(2) 0.019(2) -0.059(3)
C3 0.0160(11) 0.0122(12) 0.0158(11) 0.0011(9) 0.0089(9) 0.0017(9)
C4 0.0180(11) 0.0106(12) 0.0181(12) -0.0005(9) 0.0068(9) 0.0003(9)
C5 0.0179(11) 0.0082(11) 0.0176(11) -0.0013(9) 0.0022(9) -0.0022(9)
C6 0.0241(12) 0.0138(12) 0.0171(11) 0.0011(10) 0.0022(10) -0.0008(10)
C7 0.0176(11) 0.0113(12) 0.0199(12) 0.0036(9) 0.0003(9) 0.0035(9)
C8 0.0158(11) 0.0113(12) 0.0181(11) 0.0018(9) 0.0009(9) 0.0029(9)
C9 0.0217(12) 0.0050(11) 0.0227(12) -0.0016(9) 0.0043(10) -0.0005(9)
C10 0.0162(11) 0.0125(12) 0.0178(11) -0.0019(9) 0.0019(9) -0.0027(9)
C11 0.0183(12) 0.0163(13) 0.0216(12) -0.0068(10) 0.0056(9) -0.0044(9)
C12 0.0153(11) 0.0129(12) 0.0245(12) -0.0025(10) 0.0019(9) 0.0020(9)
C13 0.0161(11) 0.0096(12) 0.0177(11) -0.0026(9) 0.0023(9) -0.0007(9)
C14 0.0181(12) 0.0095(11) 0.0199(11) -0.0014(9) 0.0049(9) 0.0000(9)
C15 0.0143(11) 0.0108(12) 0.0188(11) -0.0038(9) 0.0030(9) -0.0029(9)
C16 0.0158(11) 0.0100(12) 0.0151(11) 0.0023(9) 0.0030(9) 0.0025(9)
C17 0.0115(10) 0.0112(12) 0.0186(11) -0.0003(9) 0.0029(9) 0.0024(9)
C18 0.0149(11) 0.0100(11) 0.0169(11) 0.0023(9) 0.0072(9) 0.0016(9)
C19 0.0154(11) 0.0131(12) 0.0140(11) 0.0003(9) 0.0005(9) 0.0024(9)
C20 0.0174(11) 0.0106(12) 0.0174(11) 0.0035(9) 0.0018(9) 0.0039(9)
C21 0.0203(12) 0.0076(11) 0.0192(11) 0.0013(9) 0.0010(9) 0.0020(9)
C22 0.0183(11) 0.0117(12) 0.0154(11) 0.0025(9) 0.0030(9) -0.0011(9)
C23 0.0182(11) 0.0111(12) 0.0156(11) 0.0021(9) 0.0028(9) 0.0034(9)
C24 0.0157(11) 0.0110(12) 0.0133(10) -0.0001(9) 0.0059(9) 0.0028(9)
C25 0.0203(12) 0.0081(11) 0.0216(12) 0.0006(9) 0.0015(9) 0.0030(9)
C26 0.0173(11) 0.0101(11) 0.0161(11) 0.0035(9) 0.0059(9) 0.0009(9)
C27 0.0207(12) 0.0119(12) 0.0197(12) 0.0015(10) 0.0046(9) 0.0027(9)
C28 0.0218(12) 0.0129(12) 0.0234(12) -0.0022(10) 0.0038(10) -0.0005(10)
C29 0.0231(13) 0.0154(13) 0.0277(13) 0.0024(10) -0.0001(10) 0.0039(10)
C30 0.0233(13) 0.0170(14) 0.0342(14) 0.0041(11) 0.0036(11) 0.0065(10)
C31 0.0357(15) 0.0190(14) 0.0361(15) -0.0055(12) 0.0005(12) 0.0130(11)
C32 0.0319(14) 0.0181(14) 0.0252(13) 0.0003(11) -0.0002(11) 0.0081(11)
C33 0.0155(11) 0.0117(12) 0.0205(12) 0.0003(10) 0.0063(9) -0.0009(9)
C34 0.0165(11) 0.0098(11) 0.0187(11) -0.0018(9) 0.0044(9) -0.0014(9)
C35 0.0236(12) 0.0079(11) 0.0168(11) -0.0009(9) 0.0024(9) -0.0002(9)
C36 0.0174(11) 0.0103(12) 0.0188(11) -0.0032(9) 0.0022(9) -0.0016(9)
C37 0.0173(11) 0.0108(11) 0.0125(10) 0.0020(9) 0.0028(9) 0.0015(9)
C38 0.0183(11) 0.0101(12) 0.0176(11) 0.0040(9) 0.0024(9) 0.0012(9)
C39 0.0258(13) 0.0088(12) 0.0221(12) 0.0018(10) 0.0014(10) 0.0005(10)
C40 0.0231(12) 0.0122(12) 0.0170(11) 0.0026(9) -0.0002(9) 0.0051(10)
C41 0.0214(12) 0.0190(13) 0.0185(12) -0.0041(10) 0.0059(9) -0.0045(10)
C42 0.0175(11) 0.0141(12) 0.0166(11) 0.0002(9) 0.0006(9) 0.0002(9)
C43 0.0208(12) 0.0090(12) 0.0230(12) -0.0005(10) 0.0033(10) -0.0014(9)
C44 0.0191(12) 0.0110(12) 0.0199(12) -0.0033(9) 0.0027(9) -0.0028(9)
C45 0.0178(11) 0.0150(12) 0.0155(11) 0.0005(9) 0.0014(9) -0.0010(9)
C46 0.0200(12) 0.0119(12) 0.0170(11) -0.0019(9) 0.0043(9) -0.0032(9)
C47 0.0185(12) 0.0120(12) 0.0277(13) 0.0062(10) 0.0004(10) 0.0013(9)
C48 0.0164(12) 0.0151(13) 0.0287(13) 0.0064(10) 0.0016(10) 0.0056(9)
C49 0.0157(11) 0.0151(13) 0.0264(12) 0.0064(10) 0.0013(10) -0.0013(9)
C50 0.0209(12) 0.0107(12) 0.0145(11) 0.0004(9) 0.0054(9) 0.0014(9)
C51 0.0195(11) 0.0078(11) 0.0151(11) -0.0017(9) 0.0032(9) 0.0001(9)
C52 0.0181(11) 0.0133(12) 0.0178(11) 0.0001(9) 0.0018(9) 0.0005(9)
C53 0.0171(11) 0.0112(12) 0.0149(11) -0.0015(9) 0.0008(9) -0.0038(9)
C54 0.0180(11) 0.0158(12) 0.0177(11) -0.0034(10) 0.0036(9) -0.0047(9)

loop_
_atom_type_symbol
_atom_type_description
_atom_type_scat_dispersion_real
_atom_type_scat_dispersion_imag
_atom_type_scat_source
C C 0.0033 0.0016 'International Tables Vol C Tables 4.2.6.8 and 6.1.1.4'
H H 0.0000 0.0000 'International Tables Vol C Tables 4.2.6.8 and 6.1.1.4'
N N 0.0061 0.0033 'International Tables Vol C Tables 4.2.6.8 and 6.1.1.4'
O O 0.0106 0.0060 'International Tables Vol C Tables 4.2.6.8 and 6.1.1.4'
Co Co 0.3494 0.9721 'International Tables Vol C Tables 4.2.6.8 and 6.1.1.4'

loop_
_geom_angle_atom_site_label_1
_geom_angle_atom_site_label_2
_geom_angle_atom_site_label_3
_geom_angle
_geom_angle_site_symmetry_1
_geom_angle_site_symmetry_3
O24 Co1 O1 167.88(7) . .
O24 Co1 O3 90.92(7) . .
O1 Co1 O3 88.69(6) . .
O24 Co1 N8 92.51(7) . .
O1 Co1 N8 87.13(6) . .
O3 Co1 N8 174.83(6) . .
O24 Co1 O10 91.12(6) . .
O1 Co1 O10 100.97(6) . .
O3 Co1 O10 88.09(6) . .
N8 Co1 O10 95.71(6) . .
O24 Co1 O25 83.05(6) . .
O1 Co1 O25 84.83(6) . .
O3 Co1 O25 87.81(6) . .
N8 Co1 O25 88.76(6) . .
O10 Co1 O25 172.82(6) . .
O9 Co2 O3 89.01(6) . .
O9 Co2 O4 87.04(6) . .
O3 Co2 O4 87.51(6) . .
O9 Co2 O2 98.77(6) . .
O3 Co2 O2 88.10(6) . .
O4 Co2 O2 172.65(6) . .
O9 Co2 N2 174.45(6) . .
O3 Co2 N2 94.24(6) . .
O4 Co2 N2 88.61(6) . .
O2 Co2 N2 85.85(6) . .
O9 Co2 N3 86.24(6) . .
O3 Co2 N3 175.04(6) . .
O4 Co2 N3 90.82(6) . .
O2 Co2 N3 94.03(6) . .
N2 Co2 N3 90.39(7) . .
O17 Co3 O11 178.28(6) . .
O17 Co3 O13 89.68(6) . .
O11 Co3 O13 90.74(6) . .
O17 Co3 N9 86.57(6) . .
O11 Co3 N9 92.89(6) . .
O13 Co3 N9 174.61(6) . .
O17 Co3 N4 89.31(6) . .
O11 Co3 N4 89.04(6) . .
O13 Co3 N4 87.49(6) . .
N9 Co3 N4 88.60(7) . .
O17 Co3 O15 91.54(6) . .
O11 Co3 O15 90.13(6) . .
O13 Co3 O15 89.56(6) . .
N9 Co3 O15 94.40(6) . .
N4 Co3 O15 176.93(6) . .
O14 Co4 O15 88.54(6) . .
O14 Co4 N5 89.06(6) . .
O15 Co4 N5 173.32(6) . .
O14 Co4 O19 174.66(6) . .
O15 Co4 O19 92.95(6) . .
N5 Co4 O19 90.00(6) . .
O14 Co4 O16 105.73(6) . .
O15 Co4 O16 88.45(6) . .
N5 Co4 O16 86.20(6) . .
O19 Co4 O16 79.45(6) . .
O14 Co4 N7 86.06(6) . .
O15 Co4 N7 92.96(6) . .
N5 Co4 N7 93.09(7) . .
O19 Co4 N7 88.74(6) . .
O16 Co4 N7 168.16(6) . .
C3 O1 Co1 126.61(13) . .
C3 O2 Co2 121.40(13) . .
Co1 O3 Co2 115.53(7) . .
Co1 O3 H5 114.4(17) . .
Co2 O3 H5 97.4(17) . .
Co1 O3 H4 98.4(17) . .
Co2 O3 H4 122.6(16) . .
H5 O3 H4 109.3(19) . .
C4 O4 Co2 129.34(14) . .
C10 O6 C11 115.75(17) . .
C7 O7 C11 115.97(17) 4_475 .
C20 O8 C54 117.71(17) 4_676 .
C18 O9 Co2 128.32(13) . .
C18 O10 Co1 121.10(13) . .
C14 O11 Co3 129.64(14) . .
C24 O13 Co3 125.63(14) . .
C24 O14 Co4 122.83(13) . .
Co4 O15 Co3 114.62(7) . .
Co4 O15 H17 94.3(16) . .
Co3 O15 H17 116.8(17) . .
Co4 O15 H18 116.6(17) . .
Co3 O15 H18 102.0(17) . .
H17 O15 H18 113.4(19) . .
C26 O16 Co4 136.83(14) . .
C26 O17 Co3 130.98(14) . .
C29 O18 C30 112.75(18) . 3_575
C33 O19 Co4 121.43(13) . .
C40 O21 C41 118.00(17) . 4_676
C44 O22 C41 117.23(17) . .
C48 O23 C30 117.04(18) . .
Co1 O24 H35 115.8(19) . .
Co1 O24 H36 125.9(19) . .
H35 O24 H36 105(2) . .
C50 O25 Co1 127.66(14) . .
C53 O27 C54 117.02(16) . .
C15 N2 C9 118.03(19) . .
C15 N2 Co2 120.12(14) . .
C9 N2 Co2 121.72(14) . .
C21 N3 C16 117.85(18) . .
C21 N3 Co2 122.24(14) . .
C16 N3 Co2 119.70(14) . .
C23 N4 C47 118.37(19) . .
C23 N4 Co3 119.50(14) . .
C47 N4 Co3 121.54(15) . .
C8 N5 C25 118.12(19) . .
C8 N5 Co4 118.02(14) . .
C25 N5 Co4 123.74(15) . .
C31 N6 C32 118.4(2) . .
C35 N7 C36 117.72(19) 1_655 1_655
C35 N7 Co4 122.43(14) 1_655 .
C36 N7 Co4 119.80(14) 1_655 .
C39 N8 C38 117.67(19) . .
C39 N8 Co1 125.78(15) . .
C38 N8 Co1 116.48(14) . .
C43 N9 C46 117.71(19) . .
C43 N9 Co3 119.81(15) . .
C46 N9 Co3 121.45(14) . .
C2 C1 H2 109.5 . .
C2 C1 H1 109.5 . .
H2 C1 H1 109.5 . .
C2 C1 H3 109.5 . .
H2 C1 H3 109.5 . .
H1 C1 H3 109.5 . .
N1 C2 C1 178.7(6) . .
O2 C3 O1 125.7(2) . .
O2 C3 C22 119.52(19) . .
O1 C3 C22 114.78(18) . .
O5 C4 O4 126.5(2) . .
O5 C4 C5 116.51(19) . .
O4 C4 C5 116.91(18) . .
C8 C5 C6 119.0(2) 2_545 .
C8 C5 C4 121.08(19) 2_545 .
C6 C5 C4 119.91(19) . .
C7 C6 C5 118.5(2) 2_545 .
C7 C6 H6 120.8 2_545 .
C5 C6 H6 120.8 . .
C6 C7 O7 124.2(2) 2 4_776
C6 C7 C25 119.3(2) 2 .
O7 C7 C25 116.48(19) 4_776 .
N5 C8 C5 122.61(19) . 2
N5 C8 H16 118.7 . .
C5 C8 H16 118.7 2 .
N2 C9 C10 122.6(2) . .
N2 C9 H11 118.7 . .
C10 C9 H11 118.7 . .
O6 C10 C12 124.7(2) . .
O6 C10 C9 116.29(19) . .
C12 C10 C9 119.0(2) . .
O6 C11 O7 110.52(17) . .
O6 C11 H8 109.5 . .
O7 C11 H8 109.5 . .
O6 C11 H7 109.5 . .
O7 C11 H7 109.5 . .
H8 C11 H7 108.1 . .
C10 C12 C13 118.8(2) . .
C10 C12 H10 120.6 . .
C13 C12 H10 120.6 . .
C15 C13 C12 118.9(2) . .
C15 C13 C14 120.55(19) . 1_455
C12 C13 C14 120.54(19) . 1_455
O12 C14 O11 126.0(2) . .
O12 C14 C13 118.16(19) . 1_655
O11 C14 C13 115.84(19) . 1_655
N2 C15 C13 122.6(2) . .
N2 C15 H9 118.7 . .
C13 C15 H9 118.7 . .
N3 C16 C17 123.3(2) . .
N3 C16 H12 118.4 . .
C17 C16 H12 118.4 . .
C16 C17 C19 118.7(2) . .
C16 C17 C18 118.72(19) . 3_565
C19 C17 C18 122.43(19) . 3_565
O10 C18 O9 126.41(19) . .
O10 C18 C17 119.21(18) . 3_565
O9 C18 C17 114.37(18) . 3_565
C20 C19 C17 117.7(2) . .
C20 C19 H13 121.1 . .
C17 C19 H13 121.1 . .
O8 C20 C21 114.29(19) 4_575 .
O8 C20 C19 126.01(19) 4_575 .
C21 C20 C19 119.68(19) . .
N3 C21 C20 122.7(2) . .
N3 C21 H14 118.7 . .
C20 C21 H14 118.7 . .
C49 C22 C23 118.3(2) . .
C49 C22 C3 123.2(2) . .
C23 C22 C3 118.16(19) . .
N4 C23 C22 123.1(2) . .
N4 C23 H34 118.4 . .
C22 C23 H34 118.4 . .
O14 C24 O13 125.5(2) . .
O14 C24 C37 118.77(18) . .
O13 C24 C37 115.73(18) . .
N5 C25 C7 122.4(2) . .
N5 C25 H15 118.8 . .
C7 C25 H15 118.8 . .
O16 C26 O17 127.1(2) . .
O16 C26 C27 118.51(19) . .
O17 C26 C27 114.33(18) . .
C32 C27 C28 118.0(2) . .
C32 C27 C26 122.3(2) . .
C28 C27 C26 119.7(2) . .
C29 C28 C27 119.1(2) . .
C29 C28 H19 120.5 . .
C27 C28 H19 120.5 . .
C28 C29 C31 119.4(2) . .
C28 C29 O18 120.4(2) . .
C31 C29 O18 120.2(2) . .
O23 C30 O18 111.3(2) . 3_575
O23 C30 H31 109.4 . .
O18 C30 H31 109.4 3_575 .
O23 C30 H30 109.4 . .
O18 C30 H30 109.4 3_575 .
H31 C30 H30 108.0 . .
N6 C31 C29 122.1(2) . .
N6 C31 H21 119.0 . .
C29 C31 H21 119.0 . .
N6 C32 C27 123.0(2) . .
N6 C32 H20 118.5 . .
C27 C32 H20 118.5 . .
O20 C33 O19 125.6(2) . .
O20 C33 C34 116.41(19) . 3_675
O19 C33 C34 118.03(19) . 3_675
C46 C34 C45 119.0(2) . .
C46 C34 C33 117.89(19) . 3_675
C45 C34 C33 123.1(2) . 3_675
N7 C35 C53 122.6(2) 1_455 .
N7 C35 H39 118.7 1_455 .
C53 C35 H39 118.7 . .
N7 C36 C51 122.7(2) 1_455 .
N7 C36 H40 118.7 1_455 .
C51 C36 H40 118.7 . .
C38 C37 C42 118.7(2) . .
C38 C37 C24 117.74(19) . .
C42 C37 C24 123.50(19) . .
N8 C38 C37 123.5(2) . .
N8 C38 H24 118.3 . .
C37 C38 H24 118.3 . .
N8 C39 C40 122.8(2) . .
N8 C39 H22 118.6 . .
C40 C39 H22 118.6 . .
O21 C40 C42 125.9(2) . .
O21 C40 C39 114.62(19) . .
C42 C40 C39 119.4(2) . .
O22 C41 O21 111.23(18) . 4_575
O22 C41 H27 109.4 . .
O21 C41 H27 109.4 4_575 .
O22 C41 H26 109.4 . .
O21 C41 H26 109.4 4_575 .
H27 C41 H26 108.0 . .
C40 C42 C37 117.9(2) . .
C40 C42 H23 121.1 . .
C37 C42 H23 121.1 . .
N9 C43 C44 122.8(2) . .
N9 C43 H25 118.6 . .
C44 C43 H25 118.6 . .
O22 C44 C43 114.56(19) . .
O22 C44 C45 125.8(2) . .
C43 C44 C45 119.7(2) . .
C44 C45 C34 117.6(2) . .
C44 C45 H29 121.2 . .
C34 C45 H29 121.2 . .
N9 C46 C34 123.1(2) . .
N9 C46 H28 118.5 . .
C34 C46 H28 118.5 . .
N4 C47 C48 121.8(2) . .
N4 C47 H33 119.1 . .
C48 C47 H33 119.1 . .
O23 C48 C49 116.6(2) . .
O23 C48 C47 123.5(2) . .
C49 C48 C47 119.9(2) . .
C48 C49 C22 118.4(2) . .
C48 C49 H32 120.8 . .
C22 C49 H32 120.8 . .
O25 C50 O26 125.9(2) . .
O25 C50 C51 117.96(19) . .
O26 C50 C51 116.15(19) . .
C36 C51 C52 119.6(2) . .
C36 C51 C50 118.53(19) . .
C52 C51 C50 121.9(2) . .
C53 C52 C51 117.7(2) . .
C53 C52 H41 121.1 . .
C51 C52 H41 121.1 . .
O27 C53 C52 125.3(2) . .
O27 C53 C35 115.07(19) . .
C52 C53 C35 119.7(2) . .
O8 C54 O27 111.29(17) . .
O8 C54 H37 109.4 . .
O27 C54 H37 109.4 . .
O8 C54 H38 109.4 . .
O27 C54 H38 109.4 . .
H37 C54 H38 108.0 . .

loop_
_geom_bond_atom_site_label_1
_geom_bond_atom_site_label_2
_geom_bond_distance
_geom_bond_site_symmetry_2
Co1 O24 2.0569(16) .
Co1 O1 2.0588(14) .
Co1 O3 2.0996(15) .
Co1 N8 2.1222(18) .
Co1 O10 2.1356(14) .
Co1 O25 2.1921(15) .
Co2 O9 2.0785(14) .
Co2 O3 2.1071(15) .
Co2 O4 2.1100(14) .
Co2 O2 2.1192(14) .
Co2 N2 2.1465(18) .
Co2 N3 2.1480(17) .
Co3 O17 2.0137(14) .
Co3 O11 2.0429(15) .
Co3 O13 2.0983(14) .
Co3 N9 2.1471(17) .
Co3 N4 2.1648(18) .
Co3 O15 2.1690(15) .
Co4 O14 2.1157(14) .
Co4 O15 2.1222(15) .
Co4 N5 2.1226(18) .
Co4 O19 2.1278(15) .
Co4 O16 2.1357(14) .
Co4 N7 2.1696(18) .
O1 C3 1.264(2) .
O2 C3 1.257(2) .
O3 H5 0.808(9) .
O3 H4 0.811(9) .
O4 C4 1.260(2) .
O5 C4 1.257(3) .
O6 C10 1.379(2) .
O6 C11 1.414(3) .
O7 C7 1.380(3) 4_475
O7 C11 1.415(3) .
O8 C20 1.379(3) 4_676
O8 C54 1.408(3) .
O9 C18 1.260(2) .
O10 C18 1.258(2) .
O11 C14 1.267(3) .
O12 C14 1.245(3) .
O13 C24 1.258(2) .
O14 C24 1.258(2) .
O15 H17 0.817(9) .
O15 H18 0.805(9) .
O16 C26 1.254(2) .
O17 C26 1.257(3) .
O18 C29 1.394(3) .
O18 C30 1.411(3) 3_575
O19 C33 1.268(3) .
O20 C33 1.256(3) .
O21 C40 1.373(3) .
O21 C41 1.409(3) 4_676
O22 C44 1.376(3) .
O22 C41 1.403(3) .
O23 C48 1.379(3) .
O23 C30 1.413(3) .
O24 H35 0.819(10) .
O24 H36 0.823(10) .
O25 C50 1.254(3) .
O26 C50 1.260(3) .
O27 C53 1.384(2) .
O27 C54 1.410(3) .
N1 C2 1.150(5) .
N2 C15 1.338(3) .
N2 C9 1.342(3) .
N3 C21 1.339(3) .
N3 C16 1.337(3) .
N4 C23 1.331(3) .
N4 C47 1.342(3) .
N5 C8 1.340(3) .
N5 C25 1.340(3) .
N6 C31 1.334(3) .
N6 C32 1.338(3) .
N7 C35 1.342(3) 1_655
N7 C36 1.343(3) 1_655
N8 C39 1.337(3) .
N8 C38 1.341(3) .
N9 C43 1.337(3) .
N9 C46 1.340(3) .
C1 C2 1.447(5) .
C1 H2 0.9800 .
C1 H1 0.9800 .
C1 H3 0.9800 .
C3 C22 1.502(3) .
C4 C5 1.498(3) .
C5 C8 1.385(3) 2_545
C5 C6 1.386(3) .
C6 C7 1.378(3) 2_545
C6 H6 0.9500 .
C7 C6 1.378(3) 2
C7 O7 1.380(3) 4_776
C7 C25 1.385(3) .
C8 C5 1.386(3) 2
C8 H16 0.9500 .
C9 C10 1.382(3) .
C9 H11 0.9500 .
C10 C12 1.377(3) .
C11 H8 0.9900 .
C11 H7 0.9900 .
C12 C13 1.385(3) .
C12 H10 0.9500 .
C13 C15 1.382(3) .
C13 C14 1.501(3) 1_455
C14 C13 1.501(3) 1_655
C15 H9 0.9500 .
C16 C17 1.392(3) .
C16 H12 0.9500 .
C17 C19 1.397(3) .
C17 C18 1.515(3) 3_565
C18 C17 1.515(3) 3_565
C19 C20 1.389(3) .
C19 H13 0.9500 .
C20 O8 1.379(3) 4_575
C20 C21 1.386(3) .
C21 H14 0.9500 .
C22 C49 1.386(3) .
C22 C23 1.395(3) .
C23 H34 0.9500 .
C24 C37 1.505(3) .
C25 H15 0.9500 .
C26 C27 1.508(3) .
C27 C32 1.384(3) .
C27 C28 1.391(3) .
C28 C29 1.371(3) .
C28 H19 0.9500 .
C29 C31 1.386(3) .
C30 O18 1.411(3) 3_575
C30 H31 0.9900 .
C30 H30 0.9900 .
C31 H21 0.9500 .
C32 H20 0.9500 .
C33 C34 1.507(3) 3_675
C34 C46 1.386(3) .
C34 C45 1.394(3) .
C34 C33 1.507(3) 3_675
C35 N7 1.342(3) 1_455
C35 C53 1.390(3) .
C35 H39 0.9500 .
C36 N7 1.343(3) 1_455
C36 C51 1.388(3) .
C36 H40 0.9500 .
C37 C38 1.383(3) .
C37 C42 1.398(3) .
C38 H24 0.9500 .
C39 C40 1.387(3) .
C39 H22 0.9500 .
C40 C42 1.390(3) .
C41 O21 1.409(3) 4_575
C41 H27 0.9900 .
C41 H26 0.9900 .
C42 H23 0.9500 .
C43 C44 1.381(3) .
C43 H25 0.9500 .
C44 C45 1.389(3) .
C45 H29 0.9500 .
C46 H28 0.9500 .
C47 C48 1.386(3) .
C47 H33 0.9500 .
C48 C49 1.382(3) .
C49 H32 0.9500 .
C50 C51 1.512(3) .
C51 C52 1.387(3) .
C52 C53 1.384(3) .
C52 H41 0.9500 .
C54 H37 0.9900 .
C54 H38 0.9900 .

loop_
_geom_hbond_atom_site_label_D
_geom_hbond_atom_site_label_H
_geom_hbond_atom_site_label_A
_geom_hbond_distance_DH
_geom_hbond_distance_HA
_geom_hbond_distance_DA
_geom_hbond_angle_DHA
_geom_hbond_site_symmetry_A
O3 H5 O5 0.808(9) 1.743(10) 2.544(2) 171(2) .
O3 H4 O26 0.811(9) 1.729(10) 2.531(2) 170(2) .
O15 H17 O20 0.817(9) 1.739(10) 2.547(2) 170(2) .
O15 H18 O12 0.805(9) 1.812(11) 2.587(2) 161(2) .
O24 H35 N1 0.819(10) 2.210(15) 2.977(4) 156(3) .
O24 H36 N6 0.823(10) 1.873(11) 2.688(3) 170(3) 2_545

loop_
_geom_torsion_atom_site_label_1
_geom_torsion_atom_site_label_2
_geom_torsion_atom_site_label_3
_geom_torsion_atom_site_label_4
_geom_torsion
_geom_torsion_site_symmetry_1
_geom_torsion_site_symmetry_4
O24 Co1 O1 C3 -57.6(4) . .
O3 Co1 O1 C3 30.70(17) . .
N8 Co1 O1 C3 -146.24(17) . .
O10 Co1 O1 C3 118.50(17) . .
O25 Co1 O1 C3 -57.22(17) . .
O9 Co2 O2 C3 -49.08(16) . .
O3 Co2 O2 C3 39.63(16) . .
O4 Co2 O2 C3 92.9(5) . .
N2 Co2 O2 C3 134.02(16) . .
N3 Co2 O2 C3 -135.88(16) . .
O24 Co1 O3 Co2 -153.91(8) . .
O1 Co1 O3 Co2 38.21(8) . .
N8 Co1 O3 Co2 74.5(7) . .
O10 Co1 O3 Co2 -62.82(8) . .
O25 Co1 O3 Co2 123.09(8) . .
O9 Co2 O3 Co1 35.85(8) . .
O4 Co2 O3 Co1 122.93(8) . .
O2 Co2 O3 Co1 -62.96(8) . .
N2 Co2 O3 Co1 -148.66(8) . .
N3 Co2 O3 Co1 52.6(8) . .
O9 Co2 O4 C4 76.22(18) . .
O3 Co2 O4 C4 -12.92(18) . .
O2 Co2 O4 C4 -66.3(5) . .
N2 Co2 O4 C4 -107.22(18) . .
N3 Co2 O4 C4 162.41(18) . .
O3 Co2 O9 C18 32.30(17) . .
O4 Co2 O9 C18 -55.26(17) . .
O2 Co2 O9 C18 120.22(17) . .
N2 Co2 O9 C18 -93.6(7) . .
N3 Co2 O9 C18 -146.27(18) . .
O24 Co1 O10 C18 138.06(16) . .
O1 Co1 O10 C18 -41.13(16) . .
O3 Co1 O10 C18 47.17(16) . .
N8 Co1 O10 C18 -129.30(16) . .
O25 Co1 O10 C18 102.5(4) . .
O17 Co3 O11 C14 175(24) . .
O13 Co3 O11 C14 -80.62(19) . .
N9 Co3 O11 C14 103.36(19) . .
N4 Co3 O11 C14 -168.09(19) . .
O15 Co3 O11 C14 8.95(19) . .
O17 Co3 O13 C24 -128.04(17) . .
O11 Co3 O13 C24 53.63(17) . .
N9 Co3 O13 C24 -173.9(6) . .
N4 Co3 O13 C24 142.64(17) . .
O15 Co3 O13 C24 -36.50(17) . .
O15 Co4 O14 C24 -47.34(16) . .
N5 Co4 O14 C24 126.43(16) . .
O19 Co4 O14 C24 -153.7(6) . .
O16 Co4 O14 C24 40.64(16) . .
N7 Co4 O14 C24 -140.41(16) . .
O14 Co4 O15 Co3 59.77(7) . .
N5 Co4 O15 Co3 -9.2(6) . .
O19 Co4 O15 Co3 -125.37(7) . .
O16 Co4 O15 Co3 -46.02(7) . .
N7 Co4 O15 Co3 145.75(8) . .
O17 Co3 O15 Co4 57.75(7) . .
O11 Co3 O15 Co4 -122.65(8) . .
O13 Co3 O15 Co4 -31.91(7) . .
N9 Co3 O15 Co4 144.44(8) . .
N4 Co3 O15 Co4 -48.2(12) . .
O14 Co4 O16 C26 -84.2(2) . .
O15 Co4 O16 C26 3.8(2) . .
N5 Co4 O16 C26 -172.1(2) . .
O19 Co4 O16 C26 97.1(2) . .
N7 Co4 O16 C26 100.9(3) . .
O11 Co3 O17 C26 160(2) . .
O13 Co3 O17 C26 55.97(18) . .
N9 Co3 O17 C26 -127.90(19) . .
N4 Co3 O17 C26 143.46(19) . .
O15 Co3 O17 C26 -33.58(19) . .
O14 Co4 O19 C33 128.2(6) . .
O15 Co4 O19 C33 22.11(16) . .
N5 Co4 O19 C33 -151.89(16) . .
O16 Co4 O19 C33 -65.76(16) . .
N7 Co4 O19 C33 115.02(16) . .
O24 Co1 O25 C50 -89.59(18) . .
O1 Co1 O25 C50 90.49(17) . .
O3 Co1 O25 C50 1.61(17) . .
N8 Co1 O25 C50 177.73(17) . .
O10 Co1 O25 C50 -53.7(5) . .
O9 Co2 N2 C15 -175.8(6) . .
O3 Co2 N2 C15 58.49(16) . .
O4 Co2 N2 C15 145.89(16) . .
O2 Co2 N2 C15 -29.29(16) . .
N3 Co2 N2 C15 -123.30(16) . .
O9 Co2 N2 C9 -0.1(7) . .
O3 Co2 N2 C9 -125.78(16) . .
O4 Co2 N2 C9 -38.38(16) . .
O2 Co2 N2 C9 146.44(17) . .
N3 Co2 N2 C9 52.43(17) . .
O9 Co2 N3 C21 -116.79(17) . .
O3 Co2 N3 C21 -133.5(7) . .
O4 Co2 N3 C21 156.23(17) . .
O2 Co2 N3 C21 -18.24(17) . .
N2 Co2 N3 C21 67.62(17) . .
O9 Co2 N3 C16 57.91(16) . .
O3 Co2 N3 C16 41.2(8) . .
O4 Co2 N3 C16 -29.07(16) . .
O2 Co2 N3 C16 156.46(16) . .
N2 Co2 N3 C16 -117.68(16) . .
O17 Co3 N4 C23 -150.28(16) . .
O11 Co3 N4 C23 30.21(16) . .
O13 Co3 N4 C23 -60.57(16) . .
N9 Co3 N4 C23 123.13(16) . .
O15 Co3 N4 C23 -44.3(13) . .
O17 Co3 N4 C47 20.72(17) . .
O11 Co3 N4 C47 -158.79(17) . .
O13 Co3 N4 C47 110.42(17) . .
N9 Co3 N4 C47 -65.87(17) . .
O15 Co3 N4 C47 126.7(12) . .
O14 Co4 N5 C8 -149.67(16) . .
O15 Co4 N5 C8 -80.7(6) . .
O19 Co4 N5 C8 35.59(16) . .
O16 Co4 N5 C8 -43.84(16) . .
N7 Co4 N5 C8 124.33(16) . .
O14 Co4 N5 C25 26.20(17) . .
O15 Co4 N5 C25 95.1(6) . .
O19 Co4 N5 C25 -148.54(17) . .
O16 Co4 N5 C25 132.03(18) . .
N7 Co4 N5 C25 -59.81(18) . .
O14 Co4 N7 C35 -151.93(17) . 1_655
O15 Co4 N7 C35 119.74(16) . 1_655
N5 Co4 N7 C35 -63.09(17) . 1_655
O19 Co4 N7 C35 26.85(16) . 1_655
O16 Co4 N7 C35 23.1(4) . 1_655
O14 Co4 N7 C36 25.78(16) . 1_655
O15 Co4 N7 C36 -62.55(16) . 1_655
N5 Co4 N7 C36 114.62(16) . 1_655
O19 Co4 N7 C36 -155.44(16) . 1_655
O16 Co4 N7 C36 -159.2(3) . 1_655
O24 Co1 N8 C39 71.37(19) . .
O1 Co1 N8 C39 -120.75(18) . .
O3 Co1 N8 C39 -157.1(6) . .
O10 Co1 N8 C39 -20.00(18) . .
O25 Co1 N8 C39 154.36(18) . .
O24 Co1 N8 C38 -105.44(16) . .
O1 Co1 N8 C38 62.43(16) . .
O3 Co1 N8 C38 26.1(8) . .
O10 Co1 N8 C38 163.18(15) . .
O25 Co1 N8 C38 -22.46(16) . .
O17 Co3 N9 C43 -149.45(17) . .
O11 Co3 N9 C43 28.91(17) . .
O13 Co3 N9 C43 -103.5(7) . .
N4 Co3 N9 C43 -60.06(17) . .
O15 Co3 N9 C43 119.27(16) . .
O17 Co3 N9 C46 18.65(17) . .
O11 Co3 N9 C46 -162.98(16) . .
O13 Co3 N9 C46 64.6(7) . .
N4 Co3 N9 C46 108.04(17) . .
O15 Co3 N9 C46 -72.63(17) . .
Co2 O2 C3 O1 21.4(3) . .
Co2 O2 C3 C22 -158.04(14) . .
Co1 O1 C3 O2 -71.1(3) . .
Co1 O1 C3 C22 108.40(18) . .
Co2 O4 C4 O5 12.1(3) . .
Co2 O4 C4 C5 -165.57(14) . .
O5 C4 C5 C8 7.8(3) . 2_545
O4 C4 C5 C8 -174.3(2) . 2_545
O5 C4 C5 C6 -169.6(2) . .
O4 C4 C5 C6 8.3(3) . .
C8 C5 C6 C7 -2.8(3) 2_545 2_545
C4 C5 C6 C7 174.7(2) . 2_545
C25 N5 C8 C5 1.5(3) . 2
Co4 N5 C8 C5 177.58(16) . 2
C15 N2 C9 C10 2.1(3) . .
Co2 N2 C9 C10 -173.72(16) . .
C11 O6 C10 C12 4.1(3) . .
C11 O6 C10 C9 -177.13(18) . .
N2 C9 C10 O6 -177.66(19) . .
N2 C9 C10 C12 1.2(3) . .
C10 O6 C11 O7 79.7(2) . .
C7 O7 C11 O6 76.4(2) 4_475 .
O6 C10 C12 C13 175.1(2) . .
C9 C10 C12 C13 -3.7(3) . .
C10 C12 C13 C15 2.9(3) . .
C10 C12 C13 C14 -175.5(2) . 1_455
Co3 O11 C14 O12 -18.6(3) . .
Co3 O11 C14 C13 160.11(14) . 1_655
C9 N2 C15 C13 -2.9(3) . .
Co2 N2 C15 C13 172.97(16) . .
C12 C13 C15 N2 0.4(3) . .
C14 C13 C15 N2 178.8(2) 1_455 .
C21 N3 C16 C17 -2.3(3) . .
Co2 N3 C16 C17 -177.23(15) . .
N3 C16 C17 C19 0.5(3) . .
N3 C16 C17 C18 175.96(19) . 3_565
Co1 O10 C18 O9 9.5(3) . .
Co1 O10 C18 C17 -169.10(14) . 3_565
Co2 O9 C18 O10 -63.8(3) . .
Co2 O9 C18 C17 114.85(18) . 3_565
C16 C17 C19 C20 2.7(3) . .
C18 C17 C19 C20 -172.5(2) 3_565 .
C17 C19 C20 O8 174.4(2) . 4_575
C17 C19 C20 C21 -4.1(3) . .
C16 N3 C21 C20 0.8(3) . .
Co2 N3 C21 C20 175.60(16) . .
O8 C20 C21 N3 -176.23(19) 4_575 .
C19 C20 C21 N3 2.5(3) . .
O2 C3 C22 C49 29.2(3) . .
O1 C3 C22 C49 -150.4(2) . .
O2 C3 C22 C23 -157.70(19) . .
O1 C3 C22 C23 22.8(3) . .
C47 N4 C23 C22 2.1(3) . .
Co3 N4 C23 C22 173.39(16) . .
C49 C22 C23 N4 -2.1(3) . .
C3 C22 C23 N4 -175.58(19) . .
Co4 O14 C24 O13 -12.2(3) . .
Co4 O14 C24 C37 167.43(13) . .
Co3 O13 C24 O14 68.7(3) . .
Co3 O13 C24 C37 -110.90(18) . .
C8 N5 C25 C7 -1.0(3) . .
Co4 N5 C25 C7 -176.83(16) . .
C6 C7 C25 N5 -1.4(3) 2 .
O7 C7 C25 N5 177.07(19) 4_776 .
Co4 O16 C26 O17 27.2(4) . .
Co4 O16 C26 C27 -154.71(16) . .
Co3 O17 C26 O16 -6.1(3) . .
Co3 O17 C26 C27 175.80(13) . .
O16 C26 C27 C32 -5.8(3) . .
O17 C26 C27 C32 172.5(2) . .
O16 C26 C27 C28 174.1(2) . .
O17 C26 C27 C28 -7.7(3) . .
C32 C27 C28 C29 -0.4(3) . .
C26 C27 C28 C29 179.8(2) . .
C27 C28 C29 C31 -1.0(4) . .
C27 C28 C29 O18 -179.8(2) . .
C30 O18 C29 C28 -82.0(3) 3_575 .
C30 O18 C29 C31 99.2(3) 3_575 .
C48 O23 C30 O18 76.0(2) . 3_575
C32 N6 C31 C29 -0.4(4) . .
C28 C29 C31 N6 1.5(4) . .
O18 C29 C31 N6 -179.7(2) . .
C31 N6 C32 C27 -1.1(4) . .
C28 C27 C32 N6 1.6(4) . .
C26 C27 C32 N6 -178.6(2) . .
Co4 O19 C33 O20 -29.8(3) . .
Co4 O19 C33 C34 148.74(15) . 3_675
O14 C24 C37 C38 165.29(19) . .
O13 C24 C37 C38 -15.1(3) . .
O14 C24 C37 C42 -17.4(3) . .
O13 C24 C37 C42 162.2(2) . .
C39 N8 C38 C37 -1.9(3) . .
Co1 N8 C38 C37 175.16(16) . .
C42 C37 C38 N8 0.9(3) . .
C24 C37 C38 N8 178.37(19) . .
C38 N8 C39 C40 0.5(3) . .
Co1 N8 C39 C40 -176.24(16) . .
C41 O21 C40 C42 12.1(3) 4_676 .
C41 O21 C40 C39 -168.99(19) 4_676 .
N8 C39 C40 O21 -177.2(2) . .
N8 C39 C40 C42 1.8(3) . .
C44 O22 C41 O21 -84.2(2) . 4_575
O21 C40 C42 C37 176.1(2) . .
C39 C40 C42 C37 -2.7(3) . .
C38 C37 C42 C40 1.4(3) . .
C24 C37 C42 C40 -175.9(2) . .
C46 N9 C43 C44 -0.7(3) . .
Co3 N9 C43 C44 167.89(17) . .
C41 O22 C44 C43 -164.61(19) . .
C41 O22 C44 C45 15.9(3) . .
N9 C43 C44 O22 177.94(19) . .
N9 C43 C44 C45 -2.5(3) . .
O22 C44 C45 C34 -177.2(2) . .
C43 C44 C45 C34 3.3(3) . .
C46 C34 C45 C44 -1.2(3) . .
C33 C34 C45 C44 178.2(2) 3_675 .
C43 N9 C46 C34 3.0(3) . .
Co3 N9 C46 C34 -165.34(16) . .
C45 C34 C46 N9 -2.1(3) . .
C33 C34 C46 N9 178.5(2) 3_675 .
C23 N4 C47 C48 1.0(3) . .
Co3 N4 C47 C48 -170.08(17) . .
C30 O23 C48 C49 168.3(2) . .
C30 O23 C48 C47 -10.3(3) . .
N4 C47 C48 O23 174.5(2) . .
N4 C47 C48 C49 -4.1(4) . .
O23 C48 C49 C22 -174.7(2) . .
C47 C48 C49 C22 4.0(3) . .
C23 C22 C49 C48 -1.0(3) . .
C3 C22 C49 C48 172.1(2) . .
Co1 O25 C50 O26 4.9(3) . .
Co1 O25 C50 C51 -174.13(13) . .
N7 C36 C51 C52 -0.7(3) 1_455 .
N7 C36 C51 C50 179.05(19) 1_455 .
O25 C50 C51 C36 176.29(19) . .
O26 C50 C51 C36 -2.8(3) . .
O25 C50 C51 C52 -3.9(3) . .
O26 C50 C51 C52 176.93(19) . .
C36 C51 C52 C53 -0.2(3) . .
C50 C51 C52 C53 -179.94(19) . .
C54 O27 C53 C52 -15.7(3) . .
C54 O27 C53 C35 165.84(18) . .
C51 C52 C53 O27 -177.71(19) . .
C51 C52 C53 C35 0.7(3) . .
N7 C35 C53 O27 178.20(18) 1_455 .
N7 C35 C53 C52 -0.3(3) 1_455 .
C20 O8 C54 O27 -79.2(2) 4_676 .
C53 O27 C54 O8 -70.9(2) . .
N2 O6 O7 N5 -18.38(5) . .
N8 O21 O22 N9 75.17(6) . .
N3 O8 O27 N7 -84.62(3) . .
N4 O23 O18 N6 -53.71(7) . .

loop_
_platon_squeeze_void_nr
_platon_squeeze_void_average_x
_platon_squeeze_void_average_y
_platon_squeeze_void_average_z
_platon_squeeze_void_volume
_platon_squeeze_void_count_electrons
_platon_squeeze_void_content
1 0.000 0.000 0.500 504 42 ' '
2 0.500 0.500 0.000 504 42 ' '
